data_7050449
loop_
_publ_author_name
'Sain, Saugata'
'Kumar Maji, Tapas'
'Mostafa, Golam'
'Lu, Tian-Huey'
'Ray Chaudhuri, Nirmalendu'

_publ_section_title
;
 A novel layered and pillared topology in a 3D open framework:
 synthesis, crystal structure and magnetic propertiesElectronic
 supplementary information (ESI) available: Fig. S1: showing the
 brick-walled shaped view of the [{Cu3(malonate)2(H2O)2}]n layer; Fig.
 S2: space-filled diagram showing channels viewed down x-axis. See
 http://www.rsc.org/suppdata/nj/b2/b208650f/
;
_journal_issue 2
_journal_name_full 'New Journal of Chemistry'
_journal_page_first 185
_journal_paper_doi 10.1039/b208650f
_journal_volume 27
_journal_year 2003
_chemical_formula_moiety 'C42 H44 Cu3 N6 O10, 2(N O3), 2(H2 O)'
_chemical_formula_sum 'C42 H48 Cu3 N8 O18'
_chemical_formula_weight 1143.53
_space_group_IT_number 14
_symmetry_cell_setting monoclinic
_symmetry_space_group_name_Hall '-P 2ybc'
_symmetry_space_group_name_H-M 'P 1 21/c 1'
_atom_sites_solution_hydrogens geom
_atom_sites_solution_primary direct
_atom_sites_solution_secondary difmap
_audit_creation_method SHELXL-97
_cell_angle_alpha 90.00
_cell_angle_beta 91.352(2)
_cell_angle_gamma 90.00
_cell_formula_units_Z 2
_cell_length_a 13.3890(14)
_cell_length_b 16.3111(16)
_cell_length_c 10.9990(11)
_cell_measurement_reflns_used all
_cell_measurement_temperature 293(2)
_cell_volume 2401.4(4)
_computing_cell_refinement 'Bruker SMART'
_computing_data_collection 'Bruker SMART'
_computing_data_reduction 'Bruker SHELXTL'
_computing_molecular_graphics 'Ortep-3 for windows (Farrugia, 1997)'
_computing_publication_material 'Platon99 (Spek, 1999)'
_computing_structure_refinement 'SHELXL-97 (Sheldrick, 1997)'
_computing_structure_solution 'SHELXS-97 (Sheldrick, 1997)'
_diffrn_ambient_temperature 293(2)
_diffrn_measured_fraction_theta_full 0.959
_diffrn_measured_fraction_theta_max 0.959
_diffrn_measurement_device_type 'CCD area detector'
_diffrn_measurement_method 'phi and omega scans'
_diffrn_radiation_monochromator graphite
_diffrn_radiation_source 'fine-focus sealed tube'
_diffrn_radiation_type MoK\a
_diffrn_radiation_wavelength 0.71073
_diffrn_reflns_av_R_equivalents 0.0597
_diffrn_reflns_av_sigmaI/netI 0.1010
_diffrn_reflns_limit_h_max 17
_diffrn_reflns_limit_h_min -16
_diffrn_reflns_limit_k_max 21
_diffrn_reflns_limit_k_min -11
_diffrn_reflns_limit_l_max 14
_diffrn_reflns_limit_l_min -14
_diffrn_reflns_number 14940
_diffrn_reflns_theta_full 28.30
_diffrn_reflns_theta_max 28.30
_diffrn_reflns_theta_min 1.52
_exptl_absorpt_coefficient_mu 1.399
_exptl_absorpt_correction_T_max 0.95908
_exptl_absorpt_correction_T_min 0.82258
_exptl_absorpt_correction_type empirical
_exptl_crystal_colour Blue
_exptl_crystal_density_diffrn 1.581
_exptl_crystal_density_method 'not measured'
_exptl_crystal_description Parallelopiped
_exptl_crystal_F_000 1174
_exptl_crystal_size_max 0.21
_exptl_crystal_size_mid 0.17
_exptl_crystal_size_min 0.15
_refine_diff_density_max 0.733
_refine_diff_density_min -0.981
_refine_diff_density_rms 0.083
_refine_ls_extinction_method none
_refine_ls_goodness_of_fit_ref 0.891
_refine_ls_hydrogen_treatment mixed
_refine_ls_matrix_type fullcycle
_refine_ls_number_parameters 361
_refine_ls_number_reflns 5727
_refine_ls_number_restraints 2
_refine_ls_restrained_S_all 0.911
_refine_ls_R_factor_all 0.1090
_refine_ls_R_factor_gt 0.0479
_refine_ls_shift/su_max 0.006
_refine_ls_shift/su_mean 0.001
_refine_ls_structure_factor_coef Fsqd
_refine_ls_weighting_details 'calc w=1/[\s^2^(Fo^2^)+(0.0482P)^2^+0.0000P] where P=(Fo^2^+2Fc^2^)/3'
_refine_ls_weighting_scheme calc
_refine_ls_wR_factor_gt 0.0965
_refine_ls_wR_factor_ref 0.1110
_reflns_number_gt 3109
_reflns_number_total 5727
_reflns_threshold_expression >2sigma(I)
_cod_data_source_file b208650f.txt
_cod_data_source_block CIF_of_Complex_1
_cod_original_sg_symbol_H-M 'P 21/c'
_cod_database_code 7050449

loop_
_symmetry_equiv_pos_as_xyz
'x, y, z'
'-x, y+1/2, -z+1/2'
'-x, -y, -z'
'x, -y-1/2, z-1/2'

loop_
_atom_site_label
_atom_site_type_symbol
_atom_site_fract_x
_atom_site_fract_y
_atom_site_fract_z
_atom_site_U_iso_or_equiv
_atom_site_adp_type
_atom_site_occupancy
_atom_site_symmetry_multiplicity
_atom_site_calc_flag
_atom_site_refinement_flags
_atom_site_disorder_assembly
_atom_site_disorder_group
Cu1 Cu 0.49386(3) 0.24003(2) 0.80452(4) 0.02468(13) Uani 1 1 d . . .
Cu2 Cu 0.5000 0.5000 1.0000 0.0570(3) Uani 1 2 d SD . .
N1 N 0.6463(2) 0.24343(17) 0.8059(3) 0.0330(7) Uani 1 1 d . . .
N2 N 0.3418(2) 0.23397(18) 0.7897(3) 0.0351(7) Uani 1 1 d . . .
O1 O 0.49081(17) 0.34345(13) 0.7112(2) 0.0284(6) Uani 1 1 d . A .
O2 O 0.5010(2) 0.41238(15) 0.8781(3) 0.0589(9) Uani 1 1 d . A .
O3 O 0.5046(2) 0.58980(15) 0.8431(2) 0.0534(9) Uani 1 1 d . A .
O4 O 0.50129(16) 0.62442(13) 0.6502(2) 0.0278(6) Uani 1 1 d . . .
O1W O 0.4892(2) 0.26054(14) 1.0067(2) 0.0453(7) Uani 1 1 d . . .
H1W1 H 0.4790 0.2165 1.0583 0.054 Uiso 1 1 d . . .
H2W1 H 0.4868 0.2942 1.0556 0.054 Uiso 1 1 d . . .
C1 C 0.6981(3) 0.1968(3) 0.8855(4) 0.0488(12) Uani 1 1 d . . .
H1 H 0.6611 0.1583 0.9368 0.059 Uiso 1 1 d . . .
C2 C 0.8002(3) 0.2003(3) 0.9011(5) 0.0601(14) Uani 1 1 d . . .
H2 H 0.8373 0.1477 0.9494 0.072 Uiso 1 1 d . . .
C3 C 0.8551(3) 0.2536(3) 0.8335(4) 0.0534(12) Uani 1 1 d . . .
C4 C 0.8022(3) 0.3010(3) 0.7487(5) 0.0623(14) Uani 1 1 d . . .
H4 H 0.8377 0.3361 0.6826 0.075 Uiso 1 1 d . . .
C5 C 0.7007(3) 0.2942(3) 0.7386(4) 0.0491(12) Uani 1 1 d . . .
H5 H 0.6656 0.3239 0.6756 0.059 Uiso 1 1 d . . .
C6 C 0.9680(3) 0.2615(3) 0.8492(5) 0.0664(14) Uani 1 1 d . . .
H6A H 0.9956 0.2333 0.9150 0.080 Uiso 1 1 d . . .
H6B H 0.9873 0.3294 0.8266 0.080 Uiso 1 1 d . . .
C7 C 0.0182(3) 0.2082(3) 0.7583(5) 0.0632(14) Uani 1 1 d . . .
H7A H 0.0025 0.1436 0.7806 0.076 Uiso 1 1 d . . .
H7B H -0.0040 0.2240 0.6629 0.076 Uiso 1 1 d . . .
C8 C 0.1325(3) 0.2177(3) 0.7698(5) 0.0555(12) Uani 1 1 d . . .
C9 C 0.1838(3) 0.2746(3) 0.7038(5) 0.0702(16) Uani 1 1 d . . .
H9 H 0.1451 0.3078 0.6429 0.084 Uiso 1 1 d . . .
C10 C 0.2859(3) 0.2807(3) 0.7138(4) 0.0549(13) Uani 1 1 d . . .
H10 H 0.3231 0.3194 0.6571 0.066 Uiso 1 1 d . . .
C11 C 0.2921(3) 0.1800(3) 0.8582(4) 0.0537(12) Uani 1 1 d . . .
H11 H 0.3331 0.1485 0.9416 0.064 Uiso 1 1 d . . .
C12 C 0.1892(3) 0.1710(3) 0.8507(5) 0.0683(15) Uani 1 1 d . . .
H12 H 0.1601 0.1346 0.9185 0.082 Uiso 1 1 d . . .
C13 C 0.4970(3) 0.4106(2) 0.7674(3) 0.0278(8) Uani 1 1 d . . .
C14 C 0.5002(4) 0.4847(2) 0.6859(4) 0.0492(12) Uani 1 1 d . A .
H14A H 0.4451 0.4947 0.5993 0.059 Uiso 1 1 d . . .
H14B H 0.5863 0.4804 0.6407 0.059 Uiso 1 1 d . . .
C15 C 0.5024(3) 0.5716(2) 0.7342(3) 0.0271(8) Uani 1 1 d . . .
N3 N 0.3606(3) 0.5019(3) 0.9873(4) 0.0487(14) Uani 0.65 1 d PG A 1
C16 C 0.3121(4) 0.5763(2) 0.9679(5) 0.072(2) Uani 0.65 1 d PG A 1
H16 H 0.3488 0.6246 0.9649 0.086 Uiso 0.65 1 calc PR A 1
C17 C 0.2088(4) 0.5784(3) 0.9529(6) 0.088(3) Uani 0.65 1 d PG A 1
H17 H 0.1763 0.6282 0.9400 0.106 Uiso 0.65 1 calc PR A 1
C18 C 0.1539(3) 0.5062(4) 0.9574(6) 0.087(3) Uani 0.65 1 d PG A 1
C19 C 0.2024(4) 0.4318(3) 0.9768(6) 0.098(3) Uani 0.65 1 d PG A 1
H19 H 0.1657 0.3835 0.9798 0.118 Uiso 0.65 1 calc PR A 1
C20 C 0.3057(4) 0.4297(2) 0.9918(5) 0.075(2) Uani 0.65 1 d PG A 1
H20 H 0.3381 0.3799 1.0048 0.090 Uiso 0.65 1 calc PR A 1
C21 C 0.0344(8) 0.5074(6) 0.9364(9) 0.121(4) Uani 0.65 1 d P . 1
H21A H 0.0166 0.4652 0.8777 0.145 Uiso 0.65 1 calc PR . 1
H21B H 0.0157 0.5598 0.9008 0.145 Uiso 0.65 1 calc PR . 1
N3A N 0.3264(4) 0.5034(4) 0.9925(7) 0.043(2) Uani 0.35 1 d PGD A 2
C16A C 0.2743(6) 0.5024(5) 1.1003(5) 0.065(4) Uani 0.35 1 d PG A 2
H16A H 0.3089 0.5001 1.1746 0.078 Uiso 0.35 1 calc PR A 2
C17A C 0.1705(6) 0.5050(6) 1.0971(8) 0.077(5) Uani 0.35 1 d PG A 2
H17A H 0.1356 0.5043 1.1693 0.092 Uiso 0.35 1 calc PR A 2
C18A C 0.1188(4) 0.5085(6) 0.9862(10) 0.076(5) Uani 0.35 1 d PGD A 2
C19A C 0.1709(6) 0.5095(6) 0.8784(8) 0.080(5) Uani 0.35 1 d PG A 2
H19A H 0.1363 0.5119 0.8041 0.096 Uiso 0.35 1 calc PR A 2
C20A C 0.2747(6) 0.5069(5) 0.8815(6) 0.061(4) Uani 0.35 1 d PG A 2
H20A H 0.3096 0.5076 0.8094 0.073 Uiso 0.35 1 calc PR A 2
C21A C 0.0089(12) 0.5313(11) 0.979(2) 0.108(7) Uani 0.35 1 d PD . 2
H21C H -0.0084 0.5776 1.0297 0.130 Uiso 0.35 1 calc PR . 2
H21D H -0.0172 0.5383 0.8966 0.130 Uiso 0.35 1 calc PR . 2
N5 N 0.2297(5) 0.5013(3) 0.5134(6) 0.0834(16) Uani 1 1 d . B 3
O5 O 0.2701(5) 0.5362(3) 0.4354(5) 0.143(2) Uani 1 1 d . B 3
O6 O 0.1393(5) 0.5079(3) 0.5209(7) 0.187(3) Uani 1 1 d . B 3
O7 O 0.2701(5) 0.4622(3) 0.5842(6) 0.170(3) Uani 1 1 d . B 3
O2W O 0.0035(4) 0.5814(4) 0.3630(6) 0.202(3) Uani 1 1 d . C 3
H1W2 H 0.0541 0.5577 0.3981 0.242 Uiso 1 1 d . D 3
H2W2 H -0.0485 0.5590 0.3938 0.242 Uiso 1 1 d . E 3

loop_
_atom_site_aniso_label
_atom_site_aniso_U_11
_atom_site_aniso_U_22
_atom_site_aniso_U_33
_atom_site_aniso_U_23
_atom_site_aniso_U_13
_atom_site_aniso_U_12
Cu1 0.0275(2) 0.0172(2) 0.0293(2) 0.00100(19) 0.00033(17) 0.00102(18)
Cu2 0.1247(8) 0.0202(4) 0.0261(4) -0.0027(3) -0.0014(4) -0.0023(4)
N1 0.0286(16) 0.0288(17) 0.0416(19) 0.0058(14) 0.0004(14) -0.0031(13)
N2 0.0320(18) 0.0291(17) 0.045(2) 0.0074(15) 0.0062(15) 0.0007(14)
O1 0.0413(16) 0.0130(12) 0.0308(14) -0.0015(11) 0.0004(11) -0.0001(10)
O2 0.135(3) 0.0161(14) 0.0258(16) -0.0011(11) -0.0011(17) -0.0048(15)
O3 0.112(3) 0.0207(15) 0.0268(16) -0.0025(11) -0.0018(16) -0.0035(14)
O4 0.0349(15) 0.0149(12) 0.0334(14) 0.0014(10) -0.0009(11) -0.0005(9)
O1W 0.084(2) 0.0218(14) 0.0309(15) -0.0007(12) 0.0068(14) -0.0014(13)
C1 0.036(3) 0.052(3) 0.058(3) 0.019(2) -0.005(2) -0.0024(19)
C2 0.032(3) 0.065(3) 0.084(4) 0.025(3) -0.005(3) 0.002(2)
C3 0.029(2) 0.068(3) 0.063(3) 0.001(3) 0.002(2) 0.001(2)
C4 0.038(3) 0.077(4) 0.073(4) 0.024(3) 0.011(3) -0.006(2)
C5 0.033(3) 0.061(3) 0.054(3) 0.019(2) 0.005(2) 0.000(2)
C6 0.039(3) 0.085(4) 0.076(4) -0.005(3) 0.000(2) 0.004(3)
C7 0.037(3) 0.072(3) 0.081(4) -0.011(3) 0.004(3) 0.001(2)
C8 0.031(3) 0.062(3) 0.073(4) -0.001(3) 0.006(2) 0.002(2)
C9 0.032(3) 0.088(4) 0.089(4) 0.038(3) -0.012(3) 0.006(2)
C10 0.036(3) 0.062(3) 0.067(3) 0.027(2) -0.002(2) 0.003(2)
C11 0.032(3) 0.059(3) 0.070(3) 0.026(2) 0.003(2) 0.001(2)
C12 0.040(3) 0.074(4) 0.091(4) 0.037(3) 0.013(3) 0.005(2)
C13 0.034(2) 0.0190(19) 0.031(2) 0.0021(15) -0.0002(18) 0.0016(14)
C14 0.101(4) 0.0137(19) 0.033(2) 0.0024(16) 0.003(2) 0.000(2)
C15 0.031(2) 0.0151(17) 0.035(2) 0.0000(15) 0.0014(18) -0.0002(14)
N3 0.062(4) 0.037(3) 0.047(3) -0.003(3) -0.003(3) 0.002(3)
C16 0.082(6) 0.048(5) 0.086(6) -0.009(4) 0.000(5) 0.013(4)
C17 0.109(8) 0.046(5) 0.109(8) 0.001(5) -0.001(6) -0.007(5)
C18 0.083(7) 0.102(8) 0.074(6) 0.002(5) -0.016(5) 0.010(6)
C19 0.090(8) 0.056(6) 0.148(10) 0.005(6) -0.015(7) -0.010(5)
C20 0.084(7) 0.061(5) 0.079(6) 0.000(4) -0.002(5) -0.013(5)
C21 0.171(12) 0.094(8) 0.096(8) 0.024(7) -0.019(8) 0.015(7)
N3A 0.017(5) 0.065(7) 0.046(6) -0.008(5) -0.002(5) 0.004(4)
C16A 0.051(10) 0.093(12) 0.051(9) -0.005(8) 0.002(7) -0.010(7)
C17A 0.059(11) 0.111(14) 0.062(10) -0.008(9) 0.004(8) -0.015(9)
C18A 0.038(9) 0.093(12) 0.100(13) -0.021(10) 0.033(9) -0.009(7)
C19A 0.048(10) 0.109(13) 0.082(12) 0.004(10) -0.025(9) 0.004(8)
C20A 0.067(10) 0.079(10) 0.037(7) -0.006(7) -0.007(7) 0.009(7)
C21A 0.111(16) 0.13(2) 0.089(17) -0.007(14) -0.008(12) -0.014(15)
N5 0.075(4) 0.050(3) 0.124(5) -0.008(3) -0.010(4) 0.000(3)
O5 0.209(6) 0.082(4) 0.142(5) -0.006(3) 0.067(4) -0.025(4)
O6 0.079(4) 0.160(6) 0.323(10) 0.004(5) 0.007(5) -0.012(3)
O7 0.229(7) 0.105(4) 0.172(6) 0.018(4) -0.077(5) 0.033(4)
O2W 0.120(5) 0.233(7) 0.252(7) 0.159(6) -0.016(4) -0.028(4)

loop_
_atom_type_symbol
_atom_type_description
_atom_type_scat_dispersion_real
_atom_type_scat_dispersion_imag
_atom_type_scat_source
C C 0.0033 0.0016 'International Tables Vol C Tables 4.2.6.8 and 6.1.1.4'
H H 0.0000 0.0000 'International Tables Vol C Tables 4.2.6.8 and 6.1.1.4'
N N 0.0061 0.0033 'International Tables Vol C Tables 4.2.6.8 and 6.1.1.4'
O O 0.0106 0.0060 'International Tables Vol C Tables 4.2.6.8 and 6.1.1.4'
Cu Cu 0.3201 1.2651 'International Tables Vol C Tables 4.2.6.8 and 6.1.1.4'

loop_
_geom_angle_atom_site_label_1
_geom_angle_atom_site_label_2
_geom_angle_atom_site_label_3
_geom_angle
_geom_angle_site_symmetry_1
_geom_angle_site_symmetry_3
_geom_angle_publ_flag
O4 Cu1 O1 163.46(10) 2_646 . ?
O4 Cu1 N1 89.84(10) 2_646 . ?
O1 Cu1 N1 89.37(11) . . ?
O4 Cu1 N2 90.04(11) 2_646 . ?
O1 Cu1 N2 89.51(11) . . ?
N1 Cu1 N2 175.67(13) . . ?
O4 Cu1 O1W 83.85(9) 2_646 . ?
O1 Cu1 O1W 112.69(9) . . ?
N1 Cu1 O1W 92.28(11) . . ?
N2 Cu1 O1W 92.01(12) . . ?
N3 Cu2 N3 180.0 . 3_667 ?
N3 Cu2 O2 90.93(16) . 3_667 ?
N3 Cu2 O2 89.07(16) 3_667 3_667 ?
N3 Cu2 O2 89.07(17) . . ?
N3 Cu2 O2 90.93(16) 3_667 . ?
O2 Cu2 O2 180.000(1) 3_667 . ?
N3 Cu2 O3 88.68(16) . . ?
N3 Cu2 O3 91.32(16) 3_667 . ?
O2 Cu2 O3 92.89(10) 3_667 . ?
O2 Cu2 O3 87.11(10) . . ?
N3 Cu2 O3 91.32(16) . 3_667 ?
N3 Cu2 O3 88.68(16) 3_667 3_667 ?
O2 Cu2 O3 87.11(10) 3_667 3_667 ?
O2 Cu2 O3 92.89(10) . 3_667 ?
O3 Cu2 O3 180.000(1) . 3_667 ?
N3 Cu2 N3A 2.30(18) . . ?
N3 Cu2 N3A 177.70(18) 3_667 . ?
O2 Cu2 N3A 89.1(2) 3_667 . ?
O2 Cu2 N3A 90.9(2) . . ?
O3 Cu2 N3A 90.1(2) . . ?
O3 Cu2 N3A 89.9(2) 3_667 . ?
N3 Cu2 N3A 177.70(18) . 3_667 ?
N3 Cu2 N3A 2.30(18) 3_667 3_667 ?
O2 Cu2 N3A 90.9(2) 3_667 3_667 ?
O2 Cu2 N3A 89.1(2) . 3_667 ?
O3 Cu2 N3A 89.9(2) . 3_667 ?
O3 Cu2 N3A 90.1(2) 3_667 3_667 ?
N3A Cu2 N3A 180.0 . 3_667 ?
C5 N1 C1 115.6(3) . . ?
C5 N1 Cu1 124.8(3) . . ?
C1 N1 Cu1 119.5(3) . . ?
C10 N2 C11 116.3(3) . . ?
C10 N2 Cu1 124.2(3) . . ?
C11 N2 Cu1 119.5(3) . . ?
C13 O1 Cu1 119.2(2) . . ?
C13 O2 Cu2 134.5(2) . . ?
C15 O3 Cu2 125.7(2) . . ?
C15 O4 Cu1 118.2(2) . 2_656 ?
N1 C1 C2 123.8(4) . . ?
C3 C2 C1 120.2(4) . . ?
C2 C3 C4 116.4(4) . . ?
C2 C3 C6 122.4(4) . . ?
C4 C3 C6 121.1(4) . . ?
C5 C4 C3 120.0(4) . . ?
N1 C5 C4 124.0(4) . . ?
C7 C6 C3 109.6(4) 1_655 . ?
C6 C7 C8 110.3(4) 1_455 . ?
C9 C8 C12 116.0(4) . . ?
C9 C8 C7 122.2(4) . . ?
C12 C8 C7 121.8(4) . . ?
C8 C9 C10 121.1(4) . . ?
N2 C10 C9 123.2(4) . . ?
N2 C11 C12 122.7(4) . . ?
C11 C12 C8 120.6(4) . . ?
O2 C13 O1 120.8(3) . . ?
O2 C13 C14 125.0(3) . . ?
O1 C13 C14 114.1(3) . . ?
C13 C14 C15 122.9(3) . . ?
O3 C15 O4 123.0(3) . . ?
O3 C15 C14 124.5(3) . . ?
O4 C15 C14 112.5(3) . . ?
C16 N3 C20 120.0 . . ?
C16 N3 Cu2 119.2(3) . . ?
C20 N3 Cu2 120.7(3) . . ?
N3 C16 C17 120.0 . . ?
C16 C17 C18 120.0 . . ?
C19 C18 C17 120.0 . . ?
C19 C18 C21 119.4(5) . . ?
C17 C18 C21 120.5(5) . . ?
C18 C19 C20 120.0 . . ?
C19 C20 N3 120.0 . . ?
C18 C21 C21 115.6(9) . 3_567 ?
C16A N3A C20A 120.0 . . ?
C16A N3A Cu2 119.4(4) . . ?
C20A N3A Cu2 120.6(4) . . ?
C17A C16A N3A 120.0 . . ?
C16A C17A C18A 120.0 . . ?
C19A C18A C17A 120.0 . . ?
C19A C18A C21A 117.3(11) . . ?
C17A C18A C21A 121.2(11) . . ?
C20A C19A C18A 120.0 . . ?
C19A C20A N3A 120.0 . . ?
C21A C21A C18A 88.4(18) 3_567 . ?
O7 N5 O5 123.7(8) . . ?
O7 N5 O6 117.4(8) . . ?
O5 N5 O6 118.9(7) . . ?

loop_
_geom_bond_atom_site_label_1
_geom_bond_atom_site_label_2
_geom_bond_distance
_geom_bond_site_symmetry_2
_geom_bond_publ_flag
Cu1 O4 1.951(2) 2_646 ?
Cu1 O1 1.974(2) . ?
Cu1 N1 2.041(3) . ?
Cu1 N2 2.041(3) . ?
Cu1 O1W 2.251(3) . ?
Cu2 N3 1.869(4) . ?
Cu2 N3 1.869(4) 3_667 ?
Cu2 O2 1.960(3) 3_667 ?
Cu2 O2 1.960(3) . ?
Cu2 O3 2.265(3) . ?
Cu2 O3 2.265(3) 3_667 ?
Cu2 N3A 2.325(6) . ?
Cu2 N3A 2.325(6) 3_667 ?
N1 C5 1.338(5) . ?
N1 C1 1.341(5) . ?
N2 C10 1.344(5) . ?
N2 C11 1.346(5) . ?
O1 C13 1.259(4) . ?
O2 C13 1.218(4) . ?
O3 C15 1.234(4) . ?
O4 C15 1.264(4) . ?
O4 Cu1 1.951(2) 2_656 ?
C1 C2 1.374(5) . ?
C2 C3 1.370(6) . ?
C3 C4 1.391(6) . ?
C3 C6 1.523(5) . ?
C4 C5 1.366(5) . ?
C6 C7 1.496(7) 1_655 ?
C7 C6 1.496(7) 1_455 ?
C7 C8 1.541(6) . ?
C8 C9 1.372(6) . ?
C8 C12 1.384(6) . ?
C9 C10 1.373(6) . ?
C11 C12 1.385(6) . ?
C13 C14 1.505(5) . ?
C14 C15 1.514(5) . ?
N3 C16 1.3900 . ?
N3 C20 1.3900 . ?
C16 C17 1.3900 . ?
C17 C18 1.3900 . ?
C18 C19 1.3900 . ?
C18 C21 1.611(11) . ?
C19 C20 1.3900 . ?
C21 C21 1.71(2) 3_567 ?
N3A C16A 1.3900 . ?
N3A C20A 1.3900 . ?
C16A C17A 1.3900 . ?
C17A C18A 1.3900 . ?
C18A C19A 1.3900 . ?
C18A C21A 1.517(16) . ?
C19A C20A 1.3900 . ?
C21A C21A 1.15(3) 3_567 ?
N5 O7 1.134(6) . ?
N5 O5 1.172(7) . ?
N5 O6 1.220(7) . ?
